data_7122813
loop_
_publ_author_name
'Sun, Meng'
'Wan, Xiao'
'Zhou, Si-Jia'
'Mei, Guang-Jian'
'Shi, Feng'

_publ_section_title
;
 Iridium and a Br\/onsted acid cooperatively catalyzed chemodivergent and
 stereoselective reactions of vinyl benzoxazinones with azlactones.
;
_journal_name_full 'Chemical communications (Cambridge, England)'
_journal_paper_doi 10.1039/c8cc08962k
_journal_year 2019
_chemical_formula_moiety 'C28 H26 N2 O6 S'
_chemical_formula_sum 'C28 H26 N2 O6 S'
_chemical_formula_weight 518.57
_space_group_crystal_system monoclinic
_space_group_IT_number 14
_space_group_name_Hall '-P 2yn'
_space_group_name_H-M_alt 'P 1 21/n 1'
_symmetry_space_group_name_Hall '-P 2yn'
_symmetry_space_group_name_H-M 'P 1 21/n 1'
_atom_sites_solution_hydrogens geom
_atom_sites_solution_primary direct
_audit_creation_date 2017-12-02
_audit_creation_method
;
Olex2 1.2
(compiled 2017.08.10 svn.r3461 for OlexSys, GUI svn.r5381)
;
_audit_update_record
;
2018-10-21 deposited with the CCDC.
2019-01-02 downloaded from the CCDC.
;
_cell_angle_alpha 90
_cell_angle_beta 94.409(2)
_cell_angle_gamma 90
_cell_formula_units_Z 4
_cell_length_a 9.4926(15)
_cell_length_b 12.1584(19)
_cell_length_c 22.925(4)
_cell_measurement_reflns_used 7470
_cell_measurement_temperature 296(2)
_cell_measurement_theta_max 28.37
_cell_measurement_theta_min 2.26
_cell_volume 2638.1(7)
_computing_cell_refinement 'SAINT v7.68A (Bruker, 2009)'
_computing_data_reduction 'SAINT v7.68A (Bruker, 2009)'
_computing_molecular_graphics 'Olex2 (Dolomanov et al., 2009)'
_computing_publication_material 'Olex2 (Dolomanov et al., 2009)'
_computing_structure_refinement 'ShelXL (Sheldrick, 2015)'
_computing_structure_solution 'ShelXS (Sheldrick, 2008)'
_diffrn_ambient_temperature 296.15
_diffrn_measured_fraction_theta_full 0.997
_diffrn_measured_fraction_theta_max 0.995
_diffrn_measurement_device_type 'Bruker APEX-II CCD'
_diffrn_measurement_method '\f and \w scans'
_diffrn_radiation_monochromator graphite
_diffrn_radiation_type MoK\a
_diffrn_radiation_wavelength 0.71073
_diffrn_reflns_av_R_equivalents 0.0790
_diffrn_reflns_av_unetI/netI 0.0509
_diffrn_reflns_Laue_measured_fraction_full 0.997
_diffrn_reflns_Laue_measured_fraction_max 0.995
_diffrn_reflns_limit_h_max 12
_diffrn_reflns_limit_h_min -12
_diffrn_reflns_limit_k_max 15
_diffrn_reflns_limit_k_min -15
_diffrn_reflns_limit_l_max 29
_diffrn_reflns_limit_l_min -26
_diffrn_reflns_number 17967
_diffrn_reflns_point_group_measured_fraction_full 0.997
_diffrn_reflns_point_group_measured_fraction_max 0.995
_diffrn_reflns_theta_full 25.242
_diffrn_reflns_theta_max 27.000
_diffrn_reflns_theta_min 2.392
_diffrn_standards_number 0
_exptl_absorpt_coefficient_mu 0.167
_exptl_absorpt_correction_T_max 0.7532
_exptl_absorpt_correction_T_min 0.5578
_exptl_absorpt_correction_type multi-scan
_exptl_crystal_density_diffrn 1.306
_exptl_crystal_description block
_exptl_crystal_F_000 1088
_exptl_crystal_size_max 0.35
_exptl_crystal_size_mid 0.25
_exptl_crystal_size_min 0.2
_refine_diff_density_max 0.574
_refine_diff_density_min -0.456
_refine_diff_density_rms 0.051
_refine_ls_extinction_method none
_refine_ls_goodness_of_fit_ref 1.027
_refine_ls_hydrogen_treatment constr
_refine_ls_matrix_type full
_refine_ls_number_parameters 336
_refine_ls_number_reflns 5729
_refine_ls_number_restraints 0
_refine_ls_restrained_S_all 1.027
_refine_ls_R_factor_all 0.0717
_refine_ls_R_factor_gt 0.0555
_refine_ls_shift/su_max 0.001
_refine_ls_shift/su_mean 0.000
_refine_ls_structure_factor_coef Fsqd
_refine_ls_weighting_details 'w=1/[\s^2^(Fo^2^)+(0.0883P)^2^+0.6652P] where P=(Fo^2^+2Fc^2^)/3'
_refine_ls_weighting_scheme calc
_refine_ls_wR_factor_gt 0.1512
_refine_ls_wR_factor_ref 0.1626
_reflns_Friedel_coverage 0.000
_reflns_number_gt 4365
_reflns_number_total 5729
_reflns_threshold_expression 'I > 2\s(I)'
_cod_data_source_file c8cc08962k2.cif
_cod_data_source_block mgj_20171201_m17_0m
_cod_database_code 7122813
_shelx_shelxl_version_number 2017/1
_shelx_space_group_comment
;
The symmetry employed for this shelxl refinement is uniquely defined
by the following loop, which should always be used as a source of
symmetry information in preference to the above space-group names.
They are only intended as comments.
;
_shelx_estimated_absorpt_t_max 0.967
_shelx_estimated_absorpt_t_min 0.944
_olex2_refinement_description
;
1. Fixed Uiso
 At 1.2 times of:
  All C(H) groups, All C(H,H) groups, All N(H) groups
 At 1.5 times of:
  All C(H,H,H) groups
2.a Ternary CH refined with riding coordinates:
 C3(H3)
2.b Secondary CH2 refined with riding coordinates:
 C13(H13A,H13B)
2.c Aromatic/amide H refined with riding coordinates:
 N2(H2), C6(H6), C7(H7), C8(H8), C9(H9), C11(H11), C17(H17), C18(H18),
 C19(H19), C20(H20), C21(H21), C23(H23), C24(H24), C26(H26), C27(H27)
2.d X=CH2 refined with riding coordinates:
 C10(H10A,H10B)
2.e Idealised Me refined as rotating group:
 C14(H14A,H14B,H14C), C28(H28A,H28B,H28C)
;
_olex2_submission_special_instructions 'No special instructions were received'

loop_
_space_group_symop_operation_xyz
'x, y, z'
'-x+1/2, y+1/2, -z+1/2'
'-x, -y, -z'
'x-1/2, -y-1/2, z-1/2'

loop_
_atom_site_label
_atom_site_type_symbol
_atom_site_fract_x
_atom_site_fract_y
_atom_site_fract_z
_atom_site_U_iso_or_equiv
_atom_site_adp_type
_atom_site_occupancy
_atom_site_site_symmetry_order
_atom_site_calc_flag
_atom_site_refinement_flags_posn
S1 S 0.18087(5) 0.27342(5) 0.06610(2) 0.05106(18) Uani 1 1 d .
O1 O 0.35757(14) 0.41844(12) 0.00424(7) 0.0517(4) Uani 1 1 d .
O2 O 0.80018(15) 0.37331(15) 0.03180(7) 0.0634(4) Uani 1 1 d .
O3 O 0.63992(17) 0.38134(15) 0.09784(6) 0.0611(4) Uani 1 1 d .
O4 O 0.40308(18) 0.25889(16) -0.09872(7) 0.0684(5) Uani 1 1 d .
O5 O 0.14564(17) 0.37677(16) 0.09020(8) 0.0711(5) Uani 1 1 d .
O6 O 0.14561(17) 0.17494(16) 0.09521(7) 0.0670(5) Uani 1 1 d .
N1 N 0.36037(16) 0.26766(14) 0.06265(7) 0.0442(4) Uani 1 1 d .
N2 N 0.58757(17) 0.34799(14) -0.05228(7) 0.0446(4) Uani 1 1 d .
H2 H 0.654995 0.394103 -0.055980 0.054 Uiso 1 1 calc R
C1 C 0.41997(19) 0.33925(16) 0.02364(8) 0.0414(4) Uani 1 1 d .
C2 C 0.56720(19) 0.30563(16) 0.00541(8) 0.0408(4) Uani 1 1 d .
C3 C 0.5790(2) 0.17681(17) 0.00697(9) 0.0462(5) Uani 1 1 d .
H3 H 0.499992 0.147825 -0.018508 0.055 Uiso 1 1 calc R
C4 C 0.5565(2) 0.14068(17) 0.06831(9) 0.0491(5) Uani 1 1 d .
C5 C 0.4456(2) 0.18795(17) 0.09565(9) 0.0467(5) Uani 1 1 d .
C6 C 0.4234(3) 0.1632(2) 0.15323(10) 0.0610(6) Uani 1 1 d .
H6 H 0.352089 0.197934 0.171900 0.073 Uiso 1 1 calc R
C7 C 0.5091(3) 0.0861(3) 0.18233(12) 0.0801(8) Uani 1 1 d .
H7 H 0.493781 0.067756 0.220714 0.096 Uiso 1 1 calc R
C8 C 0.6418(3) 0.0650(2) 0.09902(12) 0.0724(7) Uani 1 1 d .
H8 H 0.717063 0.033218 0.081520 0.087 Uiso 1 1 calc R
C9 C 0.7125(3) 0.13715(19) -0.01702(11) 0.0592(6) Uani 1 1 d .
H9 H 0.798451 0.156058 0.002596 0.071 Uiso 1 1 calc R
C10 C 0.7132(3) 0.0773(2) -0.06413(13) 0.0769(8) Uani 1 1 d .
H10A H 0.628444 0.057483 -0.084428 0.092 Uiso 1 1 calc R
H10B H 0.798555 0.054507 -0.077480 0.092 Uiso 1 1 calc R
C11 C 0.6161(4) 0.0363(3) 0.15572(14) 0.0895(9) Uani 1 1 d .
H11 H 0.671505 -0.016836 0.175612 0.107 Uiso 1 1 calc R
C12 C 0.6841(2) 0.35793(17) 0.04632(9) 0.0441(4) Uani 1 1 d .
C13 C 0.7450(3) 0.4295(3) 0.14054(12) 0.0896(10) Uani 1 1 d .
H13A H 0.838865 0.418735 0.127515 0.108 Uiso 1 1 calc R
H13B H 0.728596 0.508016 0.143448 0.108 Uiso 1 1 calc R
C14 C 0.7374(9) 0.3826(6) 0.1935(2) 0.232(4) Uani 1 1 d .
H14A H 0.640106 0.370623 0.200461 0.348 Uiso 1 1 calc GR
H14B H 0.780120 0.430300 0.223169 0.348 Uiso 1 1 calc GR
H14C H 0.786363 0.313486 0.194534 0.348 Uiso 1 1 calc GR
C15 C 0.5057(2) 0.31863(18) -0.10076(9) 0.0497(5) Uani 1 1 d .
C16 C 0.5515(2) 0.36308(19) -0.15730(9) 0.0533(5) Uani 1 1 d .
C17 C 0.5033(4) 0.3096(3) -0.20843(12) 0.0865(9) Uani 1 1 d .
H17 H 0.443893 0.249037 -0.206881 0.104 Uiso 1 1 calc R
C18 C 0.5438(4) 0.3464(3) -0.26179(12) 0.1018(11) Uani 1 1 d .
H18 H 0.511609 0.309989 -0.295914 0.122 Uiso 1 1 calc R
C19 C 0.6299(4) 0.4350(3) -0.26495(12) 0.0840(9) Uani 1 1 d .
H19 H 0.657442 0.458411 -0.300985 0.101 Uiso 1 1 calc R
C20 C 0.6760(3) 0.4897(3) -0.21498(12) 0.0740(7) Uani 1 1 d .
H20 H 0.733183 0.551481 -0.217045 0.089 Uiso 1 1 calc R
C21 C 0.6373(3) 0.4530(2) -0.16113(10) 0.0593(6) Uani 1 1 d .
H21 H 0.670063 0.489834 -0.127221 0.071 Uiso 1 1 calc R
C22 C 0.11660(19) 0.26500(17) -0.00729(9) 0.0457(5) Uani 1 1 d .
C23 C 0.1161(2) 0.16343(19) -0.03428(10) 0.0547(5) Uani 1 1 d .
H23 H 0.151681 0.101808 -0.014113 0.066 Uiso 1 1 calc R
C24 C 0.0620(3) 0.1550(2) -0.09174(11) 0.0608(6) Uani 1 1 d .
H24 H 0.063167 0.087306 -0.110544 0.073 Uiso 1 1 calc R
C25 C 0.0061(3) 0.2453(2) -0.12181(11) 0.0609(6) Uani 1 1 d .
C26 C 0.0077(2) 0.3458(2) -0.09383(11) 0.0592(6) Uani 1 1 d .
H26 H -0.029731 0.407124 -0.113704 0.071 Uiso 1 1 calc R
C27 C 0.0640(2) 0.35678(18) -0.03671(11) 0.0537(5) Uani 1 1 d .
H27 H 0.066447 0.425110 -0.018427 0.064 Uiso 1 1 calc R
C28 C -0.0582(4) 0.2343(3) -0.18372(14) 0.1042(12) Uani 1 1 d .
H28A H 0.008084 0.199249 -0.207272 0.156 Uiso 1 1 calc GR
H28B H -0.081185 0.305928 -0.199303 0.156 Uiso 1 1 calc GR
H28C H -0.142583 0.190668 -0.184026 0.156 Uiso 1 1 calc GR

loop_
_atom_site_aniso_label
_atom_site_aniso_U_11
_atom_site_aniso_U_22
_atom_site_aniso_U_33
_atom_site_aniso_U_23
_atom_site_aniso_U_13
_atom_site_aniso_U_12
S1 0.0392(3) 0.0666(4) 0.0488(3) -0.0131(2) 0.0122(2) -0.0034(2)
O1 0.0418(7) 0.0477(8) 0.0652(10) 0.0027(7) 0.0022(6) 0.0017(6)
O2 0.0380(8) 0.0851(12) 0.0671(10) -0.0059(9) 0.0042(7) -0.0073(7)
O3 0.0582(9) 0.0847(12) 0.0400(8) -0.0100(7) 0.0000(7) -0.0194(8)
O4 0.0632(10) 0.0867(12) 0.0543(10) -0.0022(9) -0.0020(8) -0.0244(9)
O5 0.0517(9) 0.0907(13) 0.0717(11) -0.0365(10) 0.0107(8) 0.0050(8)
O6 0.0567(9) 0.0924(13) 0.0540(9) 0.0032(9) 0.0173(7) -0.0188(9)
N1 0.0369(8) 0.0541(10) 0.0423(9) 0.0000(7) 0.0072(7) -0.0003(7)
N2 0.0438(8) 0.0522(9) 0.0383(9) 0.0020(7) 0.0058(7) -0.0077(7)
C1 0.0370(9) 0.0434(10) 0.0435(10) -0.0065(8) 0.0015(8) -0.0025(8)
C2 0.0389(9) 0.0457(10) 0.0380(10) 0.0002(8) 0.0052(7) -0.0009(8)
C3 0.0456(10) 0.0459(11) 0.0481(11) -0.0027(9) 0.0097(8) 0.0005(8)
C4 0.0516(11) 0.0469(11) 0.0495(12) 0.0029(9) 0.0088(9) 0.0014(9)
C5 0.0479(11) 0.0496(11) 0.0428(11) -0.0002(9) 0.0052(8) -0.0014(9)
C6 0.0685(14) 0.0707(15) 0.0447(12) 0.0007(11) 0.0108(10) -0.0004(12)
C7 0.099(2) 0.089(2) 0.0527(15) 0.0201(14) 0.0101(14) 0.0101(17)
C8 0.0759(16) 0.0723(16) 0.0704(17) 0.0152(13) 0.0142(13) 0.0243(13)
C9 0.0566(13) 0.0537(12) 0.0700(15) -0.0024(11) 0.0216(11) 0.0040(10)
C10 0.0884(19) 0.0590(14) 0.089(2) -0.0150(14) 0.0470(16) -0.0050(13)
C11 0.101(2) 0.093(2) 0.0747(19) 0.0336(17) 0.0097(16) 0.0293(18)
C12 0.0410(10) 0.0475(11) 0.0436(11) 0.0010(9) 0.0014(8) -0.0008(8)
C13 0.0847(19) 0.129(3) 0.0524(15) -0.0155(17) -0.0134(13) -0.0350(19)
C14 0.327(9) 0.230(7) 0.115(4) 0.055(4) -0.138(5) -0.115(7)
C15 0.0507(11) 0.0552(12) 0.0431(11) -0.0035(9) 0.0024(9) -0.0024(10)
C16 0.0594(12) 0.0615(13) 0.0387(11) -0.0022(10) 0.0025(9) 0.0046(10)
C17 0.115(2) 0.096(2) 0.0483(15) -0.0147(14) 0.0042(14) -0.0263(19)
C18 0.144(3) 0.120(3) 0.0412(15) -0.0124(16) 0.0066(17) -0.017(2)
C19 0.111(2) 0.098(2) 0.0453(15) 0.0102(14) 0.0218(15) 0.0156(19)
C20 0.0869(18) 0.0777(17) 0.0594(15) 0.0131(13) 0.0182(13) 0.0025(14)
C21 0.0678(14) 0.0646(14) 0.0461(12) 0.0036(10) 0.0078(10) 0.0013(11)
C22 0.0330(9) 0.0523(11) 0.0525(12) -0.0081(9) 0.0069(8) 0.0005(8)
C23 0.0526(12) 0.0500(12) 0.0609(14) -0.0073(10) -0.0004(10) 0.0065(9)
C24 0.0616(13) 0.0570(13) 0.0625(14) -0.0188(11) -0.0028(11) 0.0058(11)
C25 0.0564(13) 0.0707(15) 0.0551(14) -0.0039(11) 0.0006(10) 0.0014(11)
C26 0.0519(12) 0.0560(13) 0.0692(15) 0.0072(11) 0.0009(11) 0.0028(10)
C27 0.0434(10) 0.0473(11) 0.0712(15) -0.0097(10) 0.0101(10) 0.0002(9)
C28 0.132(3) 0.111(3) 0.0654(19) -0.0092(18) -0.0236(19) 0.016(2)

loop_
_atom_type_symbol
_atom_type_description
_atom_type_scat_dispersion_real
_atom_type_scat_dispersion_imag
_atom_type_scat_source
C C 0.0033 0.0016 'International Tables Vol C Tables 4.2.6.8 and 6.1.1.4'
H H 0.0000 0.0000 'International Tables Vol C Tables 4.2.6.8 and 6.1.1.4'
N N 0.0061 0.0033 'International Tables Vol C Tables 4.2.6.8 and 6.1.1.4'
O O 0.0106 0.0060 'International Tables Vol C Tables 4.2.6.8 and 6.1.1.4'
S S 0.1246 0.1234 'International Tables Vol C Tables 4.2.6.8 and 6.1.1.4'

loop_
_geom_angle_atom_site_label_1
_geom_angle_atom_site_label_2
_geom_angle_atom_site_label_3
_geom_angle
O5 S1 O6 119.35(11)
O5 S1 N1 108.56(9)
O5 S1 C22 110.52(11)
O6 S1 N1 104.94(9)
O6 S1 C22 108.95(10)
N1 S1 C22 103.18(8)
C12 O3 C13 116.04(19)
C1 N1 S1 117.17(13)
C1 N1 C5 121.09(16)
C5 N1 S1 121.63(13)
C2 N2 H2 118.4
C15 N2 H2 118.4
C15 N2 C2 123.24(17)
O1 C1 N1 121.67(17)
O1 C1 C2 122.97(18)
N1 C1 C2 115.30(16)
N2 C2 C1 109.92(15)
N2 C2 C3 111.21(16)
N2 C2 C12 105.67(15)
C1 C2 C3 108.80(15)
C12 C2 C1 110.60(15)
C12 C2 C3 110.64(16)
C2 C3 H3 107.2
C4 C3 C2 107.32(16)
C4 C3 H3 107.2
C9 C3 C2 111.92(16)
C9 C3 H3 107.2
C9 C3 C4 115.70(18)
C5 C4 C3 117.88(18)
C8 C4 C3 123.4(2)
C8 C4 C5 118.7(2)
C4 C5 N1 117.12(18)
C6 C5 N1 121.75(19)
C6 C5 C4 121.0(2)
C5 C6 H6 120.6
C7 C6 C5 118.8(2)
C7 C6 H6 120.6
C6 C7 H7 119.5
C11 C7 C6 121.1(2)
C11 C7 H7 119.5
C4 C8 H8 119.8
C4 C8 C11 120.5(2)
C11 C8 H8 119.8
C3 C9 H9 118.6
C10 C9 C3 122.9(2)
C10 C9 H9 118.6
C9 C10 H10A 120.0
C9 C10 H10B 120.0
H10A C10 H10B 120.0
C7 C11 C8 119.8(3)
C7 C11 H11 120.1
C8 C11 H11 120.1
O2 C12 O3 125.68(19)
O2 C12 C2 122.40(18)
O3 C12 C2 111.91(16)
O3 C13 H13A 109.5
O3 C13 H13B 109.5
H13A C13 H13B 108.1
C14 C13 O3 110.6(3)
C14 C13 H13A 109.5
C14 C13 H13B 109.5
C13 C14 H14A 109.5
C13 C14 H14B 109.5
C13 C14 H14C 109.5
H14A C14 H14B 109.5
H14A C14 H14C 109.5
H14B C14 H14C 109.5
O4 C15 N2 122.4(2)
O4 C15 C16 122.24(19)
N2 C15 C16 115.38(18)
C17 C16 C15 117.6(2)
C21 C16 C15 123.8(2)
C21 C16 C17 118.6(2)
C16 C17 H17 120.0
C18 C17 C16 120.0(3)
C18 C17 H17 120.0
C17 C18 H18 119.6
C19 C18 C17 120.9(3)
C19 C18 H18 119.6
C18 C19 H19 120.1
C18 C19 C20 119.8(3)
C20 C19 H19 120.1
C19 C20 H20 120.0
C19 C20 C21 119.9(3)
C21 C20 H20 120.0
C16 C21 C20 120.9(2)
C16 C21 H21 119.6
C20 C21 H21 119.6
C23 C22 S1 118.19(17)
C27 C22 S1 120.68(16)
C27 C22 C23 121.1(2)
C22 C23 H23 120.6
C24 C23 C22 118.8(2)
C24 C23 H23 120.6
C23 C24 H24 119.4
C23 C24 C25 121.2(2)
C25 C24 H24 119.4
C24 C25 C28 120.8(2)
C26 C25 C24 118.8(2)
C26 C25 C28 120.4(3)
C25 C26 H26 119.5
C25 C26 C27 121.1(2)
C27 C26 H26 119.5
C22 C27 C26 119.0(2)
C22 C27 H27 120.5
C26 C27 H27 120.5
C25 C28 H28A 109.5
C25 C28 H28B 109.5
C25 C28 H28C 109.5
H28A C28 H28B 109.5
H28A C28 H28C 109.5
H28B C28 H28C 109.5

loop_
_geom_bond_atom_site_label_1
_geom_bond_atom_site_label_2
_geom_bond_distance
S1 O5 1.4228(17)
S1 O6 1.4232(18)
S1 N1 1.7133(16)
S1 C22 1.748(2)
O1 C1 1.198(2)
O2 C12 1.190(2)
O3 C12 1.315(2)
O3 C13 1.465(3)
O4 C15 1.219(3)
N1 C1 1.398(3)
N1 C5 1.440(3)
N2 H2 0.8600
N2 C2 1.446(2)
N2 C15 1.354(3)
C1 C2 1.544(3)
C2 C3 1.570(3)
C2 C12 1.535(3)
C3 H3 0.9800
C3 C4 1.504(3)
C3 C9 1.499(3)
C4 C5 1.390(3)
C4 C8 1.382(3)
C5 C6 1.386(3)
C6 H6 0.9300
C6 C7 1.379(4)
C7 H7 0.9300
C7 C11 1.366(4)
C8 H8 0.9300
C8 C11 1.386(4)
C9 H9 0.9300
C9 C10 1.303(4)
C10 H10A 0.9300
C10 H10B 0.9300
C11 H11 0.9300
C13 H13A 0.9700
C13 H13B 0.9700
C13 C14 1.348(6)
C14 H14A 0.9600
C14 H14B 0.9600
C14 H14C 0.9600
C15 C16 1.499(3)
C16 C17 1.387(3)
C16 C21 1.370(3)
C17 H17 0.9300
C17 C18 1.385(4)
C18 H18 0.9300
C18 C19 1.357(5)
C19 H19 0.9300
C19 C20 1.367(4)
C20 H20 0.9300
C20 C21 1.389(3)
C21 H21 0.9300
C22 C23 1.381(3)
C22 C27 1.377(3)
C23 H23 0.9300
C23 C24 1.381(3)
C24 H24 0.9300
C24 C25 1.381(4)
C25 C26 1.379(3)
C25 C28 1.507(4)
C26 H26 0.9300
C26 C27 1.382(3)
C27 H27 0.9300
C28 H28A 0.9600
C28 H28B 0.9600
C28 H28C 0.9600
